data_4109620
loop_
_publ_author_name
'Moloy Banerjee'
'Sergey V. Lindeman'
'Rajendra Rathore'

_publ_section_title
;
 Structural Characterization of Quaterphenyl Cation Radical: X-ray
 Crystallographic Evidence of Quinoidal Charge Delocalization in
 Poly-p-phenylene Cation Radicals
;
_journal_name_full 'Journal of the American Chemical Society'
_journal_page_first 8070
_journal_page_last 8071
_journal_paper_doi 10.1021/ja0720356
_journal_volume 129
_journal_year 2007
_chemical_formula_sum 'C42.5 H46 Cl6 Sb'
_chemical_formula_weight 891.24
_chemical_name_systematic
; 
 ? 
;
_space_group_IT_number 2
_symmetry_cell_setting triclinic
_symmetry_space_group_name_Hall '-P 1'
_symmetry_space_group_name_H-M 'P -1'
_atom_sites_solution_hydrogens difmap
_atom_sites_solution_primary direct
_atom_sites_solution_secondary difmap
_audit_creation_method SHELXL-97
_cell_angle_alpha 99.753(2)
_cell_angle_beta 92.355(2)
_cell_angle_gamma 103.755(2)
_cell_formula_units_Z 4
_cell_length_a 9.9820(3)
_cell_length_b 17.5147(6)
_cell_length_c 24.8092(8)
_cell_measurement_reflns_used 8286
_cell_measurement_temperature 100(2)
_cell_measurement_theta_max 67
_cell_measurement_theta_min 3
_cell_volume 4137.1(2)
_computing_cell_refinement 'SAINT v7.23A (Bruker, 2005)'
_computing_data_collection 'APEX2 v2.0-2 (Bruker, 2005)'
_computing_data_reduction 'SADABS-2004/1 (Bruker, 2005)'
_computing_molecular_graphics 'XP v5.1 (Bruker, 1998)'
_computing_publication_material 'XCIF v6.12 (Bruker, 2001)'
_computing_structure_refinement 'SHELXL-97 v.97-2 (Sheldrick, 1993-1997)'
_computing_structure_solution 'XS/SHELXTL v6.12 (Bruker, 2001)'
_diffrn_ambient_temperature 100(2)
_diffrn_measured_fraction_theta_full 0.917
_diffrn_measured_fraction_theta_max 0.917
_diffrn_measurement_device_type 'Bruker APEX2 CCD detector'
_diffrn_measurement_method '\w scans'
_diffrn_radiation_monochromator graphite
_diffrn_radiation_source 'fine-focus sealed tube'
_diffrn_radiation_type CuK\a
_diffrn_radiation_wavelength 1.54178
_diffrn_reflns_av_R_equivalents 0.0190
_diffrn_reflns_av_sigmaI/netI 0.0205
_diffrn_reflns_limit_h_max 11
_diffrn_reflns_limit_h_min -11
_diffrn_reflns_limit_k_max 20
_diffrn_reflns_limit_k_min -20
_diffrn_reflns_limit_l_max 29
_diffrn_reflns_limit_l_min 0
_diffrn_reflns_number 34267
_diffrn_reflns_theta_full 67.16
_diffrn_reflns_theta_max 67.16
_diffrn_reflns_theta_min 1.81
_exptl_absorpt_coefficient_mu 9.068
_exptl_absorpt_correction_T_max 0.6122
_exptl_absorpt_correction_T_min 0.2014
_exptl_absorpt_correction_type numerical
_exptl_crystal_colour 'dark brown-violet'
_exptl_crystal_density_diffrn 1.431
_exptl_crystal_description block
_exptl_crystal_F_000 1816
_exptl_crystal_size_max 0.26
_exptl_crystal_size_mid 0.16
_exptl_crystal_size_min 0.06
_refine_diff_density_max 0.952
_refine_diff_density_min -0.310
_refine_diff_density_rms 0.058
_refine_ls_extinction_method none
_refine_ls_goodness_of_fit_ref 1.013
_refine_ls_hydrogen_treatment mixed
_refine_ls_matrix_type full
_refine_ls_number_parameters 1190
_refine_ls_number_reflns 13580
_refine_ls_number_restraints 15
_refine_ls_restrained_S_all 1.012
_refine_ls_R_factor_all 0.0308
_refine_ls_R_factor_gt 0.0261
_refine_ls_shift/su_max 0.134
_refine_ls_shift/su_mean 0.002
_refine_ls_structure_factor_coef Fsqd
_refine_ls_weighting_details 'calc w=1/[\s^2^(Fo^2^)+(0.0383P)^2^+1.8957P] where P=(Fo^2^+2Fc^2^)/3'
_refine_ls_weighting_scheme calc
_refine_ls_wR_factor_gt 0.0648
_refine_ls_wR_factor_ref 0.0669
_reflns_number_gt 11968
_reflns_number_total 13580
_reflns_threshold_expression >2sigma(I)
_cod_data_source_file ja0720356si20070515_082127.cif
_cod_data_source_block raj6ma
_cod_original_formula_sum 'C42.50 H46 Cl6 Sb'
_cod_database_code 4109620

loop_
_symmetry_equiv_pos_as_xyz
'x, y, z'
'-x, -y, -z'

loop_
_atom_site_label
_atom_site_type_symbol
_atom_site_fract_x
_atom_site_fract_y
_atom_site_fract_z
_atom_site_U_iso_or_equiv
_atom_site_adp_type
_atom_site_occupancy
_atom_site_symmetry_multiplicity
_atom_site_calc_flag
_atom_site_refinement_flags
_atom_site_disorder_assembly
_atom_site_disorder_group
Sb1 Sb 0.891127(14) 0.269656(8) 0.373372(6) 0.02006(5) Uani 1 1 d . . .
Cl1 Cl 1.08636(6) 0.31408(4) 0.32641(3) 0.03472(14) Uani 1 1 d . . .
Cl2 Cl 0.76900(7) 0.34683(4) 0.33122(3) 0.04126(16) Uani 1 1 d . . .
Cl3 Cl 1.01299(6) 0.19404(3) 0.41768(2) 0.02436(12) Uani 1 1 d . . .
Cl4 Cl 0.69925(6) 0.22266(4) 0.42136(3) 0.03266(14) Uani 1 1 d . . .
Cl5 Cl 0.97647(6) 0.38222(3) 0.44588(3) 0.03249(14) Uani 1 1 d . . .
Cl6 Cl 0.80898(6) 0.15923(3) 0.30045(2) 0.02998(13) Uani 1 1 d . . .
Sb2 Sb 0.866787(15) 1.269742(8) -0.128296(6) 0.02050(5) Uani 1 1 d . . .
Cl7 Cl 0.68356(6) 1.20090(3) -0.08356(2) 0.02743(13) Uani 1 1 d . . .
Cl8 Cl 1.01637(6) 1.21117(3) -0.08273(3) 0.02886(13) Uani 1 1 d . . .
Cl9 Cl 0.91244(6) 1.38154(3) -0.05381(2) 0.03125(14) Uani 1 1 d . . .
Cl10 Cl 0.82347(6) 1.16046(4) -0.20295(2) 0.03105(14) Uani 1 1 d . . .
Cl11 Cl 1.05236(7) 1.33894(4) -0.17080(3) 0.03789(15) Uani 1 1 d . . .
Cl12 Cl 0.71041(7) 1.32630(4) -0.17180(3) 0.03768(15) Uani 1 1 d . . .
C1 C 0.6963(2) 0.88503(14) 0.20022(10) 0.0226(5) Uani 1 1 d . . .
C2 C 0.8424(3) 0.94080(17) 0.20744(13) 0.0328(6) Uani 1 1 d . . .
C3 C 0.5919(3) 0.93694(16) 0.20088(12) 0.0296(6) Uani 1 1 d . . .
C4 C 0.6752(3) 0.82691(18) 0.14518(11) 0.0333(6) Uani 1 1 d . . .
C5 C 0.2923(3) 0.03109(14) 0.57394(10) 0.0283(6) Uani 1 1 d . . .
C6 C 0.4127(3) 0.00857(17) 0.60188(13) 0.0390(7) Uani 1 1 d . . .
C7 C 0.1783(3) 0.03045(16) 0.61335(12) 0.0354(6) Uani 1 1 d . . .
C8 C 0.2362(4) -0.03140(15) 0.52138(11) 0.0343(6) Uani 1 1 d . . .
C11 C 0.6763(2) 0.83420(13) 0.24512(9) 0.0182(5) Uani 1 1 d . . .
C12 C 0.7806(2) 0.79913(14) 0.26081(10) 0.0215(5) Uani 1 1 d . . .
C13 C 0.7611(2) 0.74836(13) 0.29824(10) 0.0219(5) Uani 1 1 d . . .
C14 C 0.6345(2) 0.72844(12) 0.32193(9) 0.0179(5) Uani 1 1 d . . .
C15 C 0.5317(2) 0.76540(14) 0.30730(10) 0.0219(5) Uani 1 1 d . . .
C16 C 0.5522(2) 0.81692(14) 0.27008(10) 0.0221(5) Uani 1 1 d . . .
C21 C 0.6077(2) 0.66652(13) 0.35585(9) 0.0186(5) Uani 1 1 d . . .
C22 C 0.7148(2) 0.63772(14) 0.37776(9) 0.0210(5) Uani 1 1 d . . .
C23 C 0.6871(2) 0.57469(13) 0.40528(9) 0.0213(5) Uani 1 1 d . . .
C24 C 0.5489(2) 0.53424(13) 0.41192(9) 0.0185(5) Uani 1 1 d . . .
C25 C 0.4424(2) 0.56516(13) 0.39081(9) 0.0186(5) Uani 1 1 d . . .
C26 C 0.4706(2) 0.62870(13) 0.36417(9) 0.0184(5) Uani 1 1 d . . .
C31 C 0.5172(2) 0.46519(13) 0.43777(9) 0.0186(5) Uani 1 1 d . . .
C32 C 0.6207(2) 0.43724(13) 0.46401(10) 0.0211(5) Uani 1 1 d . . .
C33 C 0.5882(2) 0.37206(13) 0.48887(9) 0.0204(5) Uani 1 1 d . . .
C34 C 0.4487(2) 0.32806(13) 0.48947(9) 0.0198(5) Uani 1 1 d . . .
C35 C 0.3461(2) 0.35480(13) 0.46212(10) 0.0223(5) Uani 1 1 d . . .
C36 C 0.3781(2) 0.41987(13) 0.43745(9) 0.0210(5) Uani 1 1 d . . .
C41 C 0.4126(2) 0.25736(13) 0.51444(9) 0.0197(5) Uani 1 1 d . . .
C42 C 0.5126(3) 0.22122(14) 0.53327(10) 0.0238(5) Uani 1 1 d . . .
C43 C 0.4746(3) 0.15098(14) 0.55339(10) 0.0255(5) Uani 1 1 d . . .
C44 C 0.3365(3) 0.11243(13) 0.55637(9) 0.0240(5) Uani 1 1 d . . .
C45 C 0.2376(3) 0.15050(15) 0.53989(10) 0.0277(5) Uani 1 1 d . . .
C46 C 0.2733(3) 0.22019(14) 0.51986(10) 0.0254(5) Uani 1 1 d . . .
H2A H 0.850(3) 0.9711(17) 0.1808(11) 0.031(7) Uiso 1 1 d . . .
H2B H 0.916(3) 0.9151(17) 0.2038(12) 0.038(8) Uiso 1 1 d . . .
H2C H 0.862(3) 0.9756(18) 0.2441(13) 0.041(8) Uiso 1 1 d . . .
H3A H 0.602(3) 0.9758(16) 0.2372(12) 0.032(7) Uiso 1 1 d . . .
H3B H 0.497(3) 0.9082(18) 0.1929(12) 0.044(9) Uiso 1 1 d . . .
H3C H 0.613(3) 0.9722(18) 0.1748(13) 0.045(9) Uiso 1 1 d . . .
H4A H 0.742(3) 0.7960(19) 0.1433(13) 0.048(9) Uiso 1 1 d . . .
H4B H 0.581(3) 0.7926(17) 0.1372(11) 0.036(8) Uiso 1 1 d . . .
H4C H 0.691(3) 0.8577(19) 0.1164(13) 0.050(9) Uiso 1 1 d . . .
H6A H 0.376(3) -0.044(2) 0.6132(13) 0.053(9) Uiso 1 1 d . . .
H6B H 0.454(3) 0.0488(18) 0.6336(12) 0.040(8) Uiso 1 1 d . . .
H6C H 0.486(3) 0.0000(19) 0.5755(13) 0.054(10) Uiso 1 1 d . . .
H7A H 0.161(3) -0.0212(19) 0.6242(12) 0.049(9) Uiso 1 1 d . . .
H7B H 0.204(3) 0.073(2) 0.6467(14) 0.057(10) Uiso 1 1 d . . .
H7C H 0.092(3) 0.0329(18) 0.5970(13) 0.043(9) Uiso 1 1 d . . .
H8A H 0.154(3) -0.0207(16) 0.5018(11) 0.033(8) Uiso 1 1 d . . .
H8B H 0.307(3) -0.0331(18) 0.4988(13) 0.047(9) Uiso 1 1 d . . .
H8C H 0.207(3) -0.0823(18) 0.5311(11) 0.035(8) Uiso 1 1 d . . .
H12 H 0.864(3) 0.8101(15) 0.2449(11) 0.029(7) Uiso 1 1 d . . .
H13 H 0.835(3) 0.7245(14) 0.3055(10) 0.020(6) Uiso 1 1 d . . .
H15 H 0.448(3) 0.7555(13) 0.3226(9) 0.016(6) Uiso 1 1 d . . .
H16 H 0.485(3) 0.8414(16) 0.2616(11) 0.036(8) Uiso 1 1 d . . .
H23 H 0.765(3) 0.5551(16) 0.4194(11) 0.038(8) Uiso 1 1 d . . .
H22 H 0.808(3) 0.6636(14) 0.3752(10) 0.021(6) Uiso 1 1 d . . .
H25 H 0.345(3) 0.5408(16) 0.3931(11) 0.032(7) Uiso 1 1 d . . .
H26 H 0.398(3) 0.6454(14) 0.3507(10) 0.022(6) Uiso 1 1 d . . .
H32 H 0.719(3) 0.4660(14) 0.4655(10) 0.023(6) Uiso 1 1 d . . .
H33 H 0.660(3) 0.3549(15) 0.5063(10) 0.023(7) Uiso 1 1 d . . .
H35 H 0.256(3) 0.3244(15) 0.4603(10) 0.026(7) Uiso 1 1 d . . .
H36 H 0.306(3) 0.4328(15) 0.4170(10) 0.027(7) Uiso 1 1 d . . .
H42 H 0.606(3) 0.2441(14) 0.5315(10) 0.020(6) Uiso 1 1 d . . .
H43 H 0.543(3) 0.1290(16) 0.5639(11) 0.028(7) Uiso 1 1 d . . .
H45 H 0.145(3) 0.1284(16) 0.5430(11) 0.036(8) Uiso 1 1 d . . .
H46 H 0.207(3) 0.2439(14) 0.5101(10) 0.017(6) Uiso 1 1 d . . .
C1A C 0.7604(3) 0.96741(14) -0.07409(10) 0.0294(6) Uani 1 1 d . . .
C2A C 0.9004(3) 0.98184(17) -0.09861(13) 0.0365(6) Uani 1 1 d . . .
C3A C 0.7685(4) 1.03276(16) -0.02304(12) 0.0365(7) Uani 1 1 d . . .
C4A C 0.6507(3) 0.97343(16) -0.11754(11) 0.0325(6) Uani 1 1 d . . .
C5A C 0.2977(2) 0.11294(14) 0.29827(10) 0.0232(5) Uani 1 1 d . . .
C6A C 0.3383(3) 0.16649(19) 0.35507(11) 0.0336(6) Uani 1 1 d . . .
C7A C 0.3832(3) 0.05026(17) 0.29047(13) 0.0323(6) Uani 1 1 d . . .
C8A C 0.1444(3) 0.06833(17) 0.29473(12) 0.0298(6) Uani 1 1 d . . .
C11A C 0.7201(3) 0.88684(14) -0.05571(10) 0.0257(5) Uani 1 1 d . . .
C12A C 0.8134(3) 0.83994(15) -0.05025(10) 0.0278(5) Uani 1 1 d . . .
C13A C 0.7766(3) 0.76975(14) -0.02980(10) 0.0246(5) Uani 1 1 d . . .
C14A C 0.6438(3) 0.74233(13) -0.01307(9) 0.0234(5) Uani 1 1 d . . .
C15A C 0.5482(3) 0.78857(15) -0.02041(11) 0.0298(6) Uani 1 1 d . . .
C16A C 0.5865(3) 0.85780(15) -0.04092(11) 0.0312(6) Uani 1 1 d . . .
C21A C 0.6066(2) 0.67162(13) 0.01189(9) 0.0224(5) Uani 1 1 d . . .
C22A C 0.7046(3) 0.62890(14) 0.02433(10) 0.0246(5) Uani 1 1 d . . .
C23A C 0.6706(3) 0.56373(14) 0.04903(10) 0.0255(5) Uani 1 1 d . . .
C24A C 0.5337(2) 0.53441(13) 0.06354(9) 0.0219(5) Uani 1 1 d . . .
C25A C 0.4366(3) 0.57841(14) 0.05179(10) 0.0251(5) Uani 1 1 d . . .
C26A C 0.4715(3) 0.64292(14) 0.02729(10) 0.0260(5) Uani 1 1 d . . .
C31A C 0.4957(2) 0.46560(13) 0.08950(9) 0.0212(5) Uani 1 1 d . . .
C32A C 0.5923(2) 0.42138(14) 0.10123(10) 0.0233(5) Uani 1 1 d . . .
C33A C 0.5577(2) 0.35843(14) 0.12822(10) 0.0230(5) Uani 1 1 d . . .
C34A C 0.4232(2) 0.33348(13) 0.14517(9) 0.0199(5) Uani 1 1 d . . .
C35A C 0.3252(2) 0.37491(14) 0.13130(10) 0.0219(5) Uani 1 1 d . . .
C36A C 0.3600(2) 0.43808(14) 0.10481(9) 0.0229(5) Uani 1 1 d . . .
C41A C 0.3896(2) 0.27177(13) 0.17892(9) 0.0198(5) Uani 1 1 d . . .
C42A C 0.4947(2) 0.25028(14) 0.20831(10) 0.0223(5) Uani 1 1 d . . .
C43A C 0.4637(2) 0.19984(13) 0.24541(10) 0.0217(5) Uani 1 1 d . . .
C44A C 0.3267(2) 0.16590(13) 0.25507(9) 0.0194(5) Uani 1 1 d . . .
C45A C 0.2228(2) 0.18557(14) 0.22505(10) 0.0215(5) Uani 1 1 d . . .
C46A C 0.2526(2) 0.23710(14) 0.18821(10) 0.0210(5) Uani 1 1 d . . .
H2D H 0.898(3) 0.9374(18) -0.1340(12) 0.040(8) Uiso 1 1 d . . .
H2E H 0.976(3) 0.9858(18) -0.0723(13) 0.046(9) Uiso 1 1 d . . .
H2F H 0.919(3) 1.0333(18) -0.1104(11) 0.037(8) Uiso 1 1 d . . .
H3D H 0.837(3) 1.0284(18) 0.0043(13) 0.047(9) Uiso 1 1 d . . .
H3E H 0.677(3) 1.0260(16) -0.0107(11) 0.033(8) Uiso 1 1 d . . .
H3F H 0.794(3) 1.0837(19) -0.0323(12) 0.044(8) Uiso 1 1 d . . .
H4D H 0.640(3) 0.9322(18) -0.1475(12) 0.037(8) Uiso 1 1 d . . .
H4E H 0.682(3) 1.022(2) -0.1306(13) 0.052(9) Uiso 1 1 d . . .
H4F H 0.563(3) 0.9723(14) -0.1024(10) 0.017(6) Uiso 1 1 d . . .
H6D H 0.288(3) 0.2025(18) 0.3616(12) 0.038(8) Uiso 1 1 d . . .
H6E H 0.321(3) 0.1319(17) 0.3835(12) 0.033(7) Uiso 1 1 d . . .
H6F H 0.434(3) 0.1970(17) 0.3597(12) 0.038(8) Uiso 1 1 d . . .
H7D H 0.485(3) 0.0689(17) 0.2965(12) 0.039(8) Uiso 1 1 d . . .
H7E H 0.363(3) 0.0176(17) 0.3153(11) 0.031(7) Uiso 1 1 d . . .
H7F H 0.360(3) 0.0154(17) 0.2536(12) 0.035(8) Uiso 1 1 d . . .
H8D H 0.132(3) 0.0366(16) 0.3214(11) 0.026(7) Uiso 1 1 d . . .
H8E H 0.116(3) 0.0347(18) 0.2576(13) 0.045(9) Uiso 1 1 d . . .
H8F H 0.080(3) 0.1017(16) 0.3011(11) 0.029(7) Uiso 1 1 d . . .
H12A H 0.905(3) 0.8558(16) -0.0608(11) 0.036(8) Uiso 1 1 d . . .
H13A H 0.841(3) 0.7404(15) -0.0269(10) 0.024(7) Uiso 1 1 d . . .
H15A H 0.454(3) 0.7693(16) -0.0116(11) 0.034(8) Uiso 1 1 d . . .
H16A H 0.522(3) 0.8877(17) -0.0443(11) 0.037(8) Uiso 1 1 d . . .
H22A H 0.794(3) 0.6441(16) 0.0139(11) 0.034(8) Uiso 1 1 d . . .
H23A H 0.738(3) 0.5364(16) 0.0567(11) 0.029(7) Uiso 1 1 d . . .
H25A H 0.347(3) 0.5623(15) 0.0617(10) 0.025(7) Uiso 1 1 d . . .
H26A H 0.400(3) 0.6707(16) 0.0195(11) 0.033(7) Uiso 1 1 d . . .
H32A H 0.687(3) 0.4326(15) 0.0908(10) 0.025(7) Uiso 1 1 d . . .
H33A H 0.624(3) 0.3288(16) 0.1348(11) 0.032(7) Uiso 1 1 d . . .
H35A H 0.237(3) 0.3597(15) 0.1408(10) 0.026(7) Uiso 1 1 d . . .
H36A H 0.290(3) 0.4661(15) 0.0965(10) 0.026(7) Uiso 1 1 d . . .
H42A H 0.587(3) 0.2743(15) 0.2055(10) 0.027(7) Uiso 1 1 d . . .
H43A H 0.536(3) 0.1903(15) 0.2665(10) 0.026(7) Uiso 1 1 d . . .
H45A H 0.131(3) 0.1633(14) 0.2296(9) 0.016(6) Uiso 1 1 d . . .
H46A H 0.180(3) 0.2482(15) 0.1677(11) 0.030(7) Uiso 1 1 d . . .
C1SA C 0.4293(3) 1.48927(15) -0.24834(11) 0.0284(6) Uani 0.930(3) 1 d PD A 1
C2SA C 0.4741(3) 1.55352(19) -0.27474(14) 0.0271(7) Uani 0.930(3) 1 d PD A 1
H2SA H 0.4088 1.5796 -0.2872 0.033 Uiso 0.930(3) 1 calc PR A 1
C3SA C 0.6122(3) 1.58016(15) -0.28318(11) 0.0259(6) Uani 0.930(3) 1 d PD A 1
H3SA H 0.6414 1.6248 -0.3007 0.031 Uiso 0.930(3) 1 calc PR A 1
C4SA C 0.7076(3) 1.5418(2) -0.26601(16) 0.0249(7) Uani 0.930(3) 1 d PD A 1
H4SA H 0.8023 1.5594 -0.2723 0.030 Uiso 0.930(3) 1 calc PR A 1
C5SA C 0.6651(3) 1.47766(16) -0.23967(11) 0.0286(6) Uani 0.930(3) 1 d PD A 1
H5SA H 0.7307 1.4517 -0.2273 0.034 Uiso 0.930(3) 1 calc PR A 1
C6SA C 0.5262(4) 1.4513(2) -0.23133(17) 0.0288(8) Uani 0.930(3) 1 d PD A 1
H6SA H 0.4972 1.4067 -0.2138 0.035 Uiso 0.930(3) 1 calc PR A 1
C7SA C 0.2789(4) 1.4612(2) -0.23891(14) 0.0435(10) Uani 0.930(3) 1 d PD A 1
H7S1 H 0.2518 1.5028 -0.2132 0.065 Uiso 0.930(3) 1 calc PR A 1
H7S2 H 0.2647 1.4122 -0.2235 0.065 Uiso 0.930(3) 1 calc PR A 1
H7S3 H 0.2223 1.4504 -0.2739 0.065 Uiso 0.930(3) 1 calc PR A 1
C1SD C 0.531(2) 1.5148(17) -0.2513(13) 0.0284(6) Uani 0.070(3) 1 d PD A 2
C2SD C 0.494(3) 1.451(3) -0.224(3) 0.0271(7) Uani 0.070(3) 1 d PD A 2
H2SD H 0.5639 1.4273 -0.2126 0.033 Uiso 0.070(3) 1 calc PR A 2
C3SD C 0.359(3) 1.4219(16) -0.2132(13) 0.0259(6) Uani 0.070(3) 1 d PD A 2
H3SD H 0.3318 1.3733 -0.1998 0.031 Uiso 0.070(3) 1 calc PR A 2
C4SD C 0.266(4) 1.466(3) -0.2227(18) 0.0249(7) Uani 0.070(3) 1 d PD A 2
H4SD H 0.1852 1.4623 -0.2030 0.030 Uiso 0.070(3) 1 calc PR A 2
C5SD C 0.290(3) 1.5165(19) -0.2613(13) 0.0286(6) Uani 0.070(3) 1 d PD A 2
H5SD H 0.2162 1.5284 -0.2811 0.034 Uiso 0.070(3) 1 calc PR A 2
C6SD C 0.429(3) 1.549(3) -0.269(2) 0.0288(8) Uani 0.070(3) 1 d PD A 2
H6SD H 0.4533 1.5934 -0.2869 0.035 Uiso 0.070(3) 1 calc PR A 2
C7SD C 0.680(4) 1.549(4) -0.260(3) 0.0435(10) Uani 0.070(3) 1 d PD A 2
H7S4 H 0.7383 1.5558 -0.2263 0.065 Uiso 0.070(3) 1 calc PR A 2
H7S5 H 0.6893 1.6015 -0.2711 0.065 Uiso 0.070(3) 1 calc PR A 2
H7S6 H 0.7095 1.5131 -0.2894 0.065 Uiso 0.070(3) 1 calc PR A 2
C1SB C 0.1188(3) 1.7391(2) 0.37184(14) 0.0567(10) Uani 1 1 d . . .
C2SB C 0.0998(3) 1.6927(3) 0.41745(13) 0.0652(12) Uani 1 1 d . . .
H2SB H 0.1051 1.7193 0.4545 0.078 Uiso 1 1 calc R . .
C3SB C 0.0744(3) 1.6110(2) 0.40493(16) 0.0552(9) Uani 1 1 d . . .
H3SB H 0.0638 1.5824 0.4344 0.066 Uiso 1 1 calc R . .
C4SB C 0.0638(3) 1.5696(2) 0.35491(15) 0.0576(9) Uani 1 1 d . . .
H4SB H 0.0452 1.5129 0.3484 0.069 Uiso 1 1 calc R . .
C5SB C 0.0806(3) 1.6108(2) 0.31231(14) 0.0458(7) Uani 1 1 d . . .
H5SB H 0.0723 1.5815 0.2759 0.055 Uiso 1 1 calc R . .
C6SB C 0.1087(3) 1.69270(19) 0.32001(11) 0.0377(7) Uani 1 1 d . . .
H6SB H 0.1216 1.7182 0.2891 0.045 Uiso 1 1 calc R . .
C7SB C 0.1438(4) 1.8269(3) 0.3791(2) 0.1009(19) Uani 1 1 d . . .
H7S7 H 0.2148 1.8473 0.3553 0.151 Uiso 1 1 calc R . .
H7S8 H 0.1756 1.8509 0.4175 0.151 Uiso 1 1 calc R . .
H7S9 H 0.0578 1.8409 0.3692 0.151 Uiso 1 1 calc R . .
C1SC C -0.1307(3) 1.2563(2) 0.13047(14) 0.0551(9) Uani 1 1 d . . .
C2SC C -0.1019(3) 1.3005(3) 0.08517(13) 0.0701(13) Uani 1 1 d . . .
H2SC H -0.1174 1.2726 0.0482 0.084 Uiso 1 1 calc R . .
C3SC C -0.0523(4) 1.3825(3) 0.09642(16) 0.0621(10) Uani 1 1 d . . .
H3SC H -0.0329 1.4100 0.0667 0.075 Uiso 1 1 calc R . .
C4SC C -0.0306(3) 1.4245(3) 0.14725(15) 0.0596(9) Uani 1 1 d . . .
H4SC H 0.0025 1.4811 0.1537 0.072 Uiso 1 1 calc R . .
C5SC C -0.0573(3) 1.3843(2) 0.19054(14) 0.0486(8) Uani 1 1 d . . .
H5SC H -0.0422 1.4141 0.2270 0.058 Uiso 1 1 calc R . .
C6SC C -0.1048(3) 1.30293(19) 0.18249(12) 0.0410(7) Uani 1 1 d . . .
H6SC H -0.1204 1.2777 0.2135 0.049 Uiso 1 1 calc R . .
C7SC C -0.1854(4) 1.1694(3) 0.1224(2) 0.0977(18) Uani 1 1 d . . .
H7SX H -0.1132 1.1450 0.1342 0.147 Uiso 1 1 calc R . .
H7SY H -0.2146 1.1482 0.0834 0.147 Uiso 1 1 calc R . .
H7SZ H -0.2649 1.1570 0.1441 0.147 Uiso 1 1 calc R . .

loop_
_atom_site_aniso_label
_atom_site_aniso_U_11
_atom_site_aniso_U_22
_atom_site_aniso_U_33
_atom_site_aniso_U_23
_atom_site_aniso_U_13
_atom_site_aniso_U_12
Sb1 0.01747(8) 0.01995(8) 0.02191(8) 0.00160(6) -0.00107(6) 0.00506(6)
Cl1 0.0317(3) 0.0401(3) 0.0319(3) 0.0132(3) 0.0085(3) 0.0024(3)
Cl2 0.0459(4) 0.0356(3) 0.0459(4) 0.0061(3) -0.0128(3) 0.0209(3)
Cl3 0.0210(3) 0.0252(3) 0.0274(3) 0.0068(2) -0.0023(2) 0.0061(2)
Cl4 0.0212(3) 0.0310(3) 0.0435(4) 0.0003(3) 0.0106(3) 0.0055(2)
Cl5 0.0339(3) 0.0242(3) 0.0335(3) -0.0053(2) -0.0027(3) 0.0044(2)
Cl6 0.0279(3) 0.0295(3) 0.0287(3) -0.0065(2) -0.0073(2) 0.0097(2)
Sb2 0.01965(8) 0.02127(8) 0.02028(8) 0.00101(6) 0.00127(6) 0.00656(6)
Cl7 0.0219(3) 0.0289(3) 0.0318(3) 0.0039(2) 0.0070(2) 0.0072(2)
Cl8 0.0211(3) 0.0279(3) 0.0378(3) 0.0040(2) -0.0037(2) 0.0092(2)
Cl9 0.0349(3) 0.0263(3) 0.0291(3) -0.0051(2) -0.0006(3) 0.0086(2)
Cl10 0.0296(3) 0.0310(3) 0.0272(3) -0.0073(2) 0.0020(2) 0.0063(2)
Cl11 0.0380(4) 0.0355(3) 0.0361(3) 0.0069(3) 0.0128(3) -0.0006(3)
Cl12 0.0440(4) 0.0408(4) 0.0343(3) 0.0093(3) -0.0048(3) 0.0219(3)
C1 0.0176(11) 0.0284(13) 0.0238(12) 0.0089(10) 0.0039(10) 0.0066(9)
C2 0.0230(14) 0.0357(15) 0.0441(17) 0.0223(14) 0.0049(13) 0.0049(11)
C3 0.0227(13) 0.0338(14) 0.0386(16) 0.0176(13) 0.0059(12) 0.0107(11)
C4 0.0353(16) 0.0472(17) 0.0215(13) 0.0091(12) 0.0048(12) 0.0163(14)
C5 0.0403(15) 0.0177(12) 0.0242(13) 0.0031(10) 0.0007(11) 0.0027(10)
C6 0.0501(18) 0.0241(14) 0.0441(17) 0.0151(13) -0.0038(15) 0.0070(13)
C7 0.0530(19) 0.0225(14) 0.0290(15) 0.0079(11) 0.0094(14) 0.0027(12)
C8 0.0538(19) 0.0182(13) 0.0268(14) 0.0031(11) 0.0045(14) 0.0013(12)
C11 0.0176(11) 0.0162(11) 0.0178(11) -0.0014(9) 0.0009(9) 0.0017(8)
C12 0.0166(11) 0.0231(12) 0.0253(12) 0.0052(10) 0.0032(10) 0.0049(9)
C13 0.0162(11) 0.0217(12) 0.0281(13) 0.0057(10) -0.0004(10) 0.0051(9)
C14 0.0186(11) 0.0153(10) 0.0175(11) -0.0005(9) -0.0008(9) 0.0029(8)
C15 0.0160(11) 0.0249(12) 0.0257(12) 0.0055(10) 0.0043(10) 0.0056(9)
C16 0.0177(12) 0.0248(12) 0.0258(13) 0.0066(10) 0.0016(10) 0.0078(9)
C21 0.0209(11) 0.0167(11) 0.0162(11) -0.0024(9) -0.0006(9) 0.0051(9)
C22 0.0164(12) 0.0229(12) 0.0224(12) 0.0029(9) 0.0018(10) 0.0033(9)
C23 0.0191(12) 0.0228(12) 0.0226(12) 0.0038(9) 0.0013(10) 0.0067(9)
C24 0.0222(12) 0.0172(11) 0.0143(11) -0.0016(9) 0.0017(9) 0.0045(9)
C25 0.0169(11) 0.0187(11) 0.0177(11) 0.0002(9) -0.0014(9) 0.0025(9)
C26 0.0182(11) 0.0200(11) 0.0167(11) 0.0014(9) -0.0008(9) 0.0061(9)
C31 0.0218(12) 0.0161(11) 0.0161(11) -0.0014(9) 0.0012(9) 0.0043(9)
C32 0.0178(12) 0.0217(12) 0.0236(12) 0.0001(9) 0.0046(10) 0.0066(9)
C33 0.0224(12) 0.0194(11) 0.0206(12) 0.0011(9) 0.0017(10) 0.0093(9)
C34 0.0250(12) 0.0182(11) 0.0142(11) -0.0030(9) 0.0002(9) 0.0061(9)
C35 0.0204(12) 0.0195(11) 0.0225(12) 0.0014(9) -0.0030(10) -0.0012(9)
C36 0.0205(12) 0.0205(12) 0.0197(12) 0.0016(9) -0.0038(10) 0.0033(9)
C41 0.0259(12) 0.0162(11) 0.0148(11) -0.0009(9) -0.0018(9) 0.0039(9)
C42 0.0255(13) 0.0214(12) 0.0254(13) 0.0042(10) 0.0059(10) 0.0070(10)
C43 0.0298(13) 0.0230(12) 0.0274(13) 0.0064(10) 0.0023(11) 0.0125(10)
C44 0.0332(13) 0.0175(11) 0.0186(12) 0.0012(9) 0.0018(10) 0.0025(10)
C45 0.0224(13) 0.0258(13) 0.0302(14) 0.0071(10) -0.0060(11) -0.0029(10)
C46 0.0248(13) 0.0224(12) 0.0267(13) 0.0052(10) -0.0053(11) 0.0021(10)
C1A 0.0430(15) 0.0180(12) 0.0247(13) 0.0008(10) -0.0020(11) 0.0055(11)
C2A 0.0423(17) 0.0258(14) 0.0408(17) 0.0116(12) 0.0039(14) 0.0035(12)
C3A 0.058(2) 0.0221(14) 0.0273(15) 0.0005(11) -0.0035(15) 0.0092(13)
C4A 0.0453(17) 0.0245(14) 0.0278(14) 0.0063(12) -0.0013(13) 0.0086(12)
C5A 0.0194(12) 0.0275(13) 0.0240(12) 0.0064(10) 0.0008(10) 0.0074(10)
C6A 0.0314(15) 0.0446(17) 0.0242(14) 0.0077(12) 0.0028(12) 0.0076(13)
C7A 0.0278(15) 0.0319(15) 0.0435(17) 0.0181(14) 0.0059(13) 0.0114(11)
C8A 0.0224(13) 0.0344(15) 0.0348(15) 0.0155(13) 0.0042(12) 0.0046(11)
C11A 0.0354(14) 0.0204(12) 0.0193(12) 0.0009(9) -0.0015(11) 0.0057(10)
C12A 0.0275(14) 0.0259(13) 0.0271(13) 0.0028(10) -0.0028(11) 0.0032(10)
C13A 0.0273(13) 0.0220(12) 0.0230(12) 0.0016(10) -0.0053(11) 0.0062(10)
C14A 0.0322(13) 0.0188(11) 0.0166(11) -0.0027(9) -0.0002(10) 0.0058(10)
C15A 0.0340(15) 0.0299(14) 0.0298(14) 0.0072(11) 0.0110(12) 0.0138(11)
C16A 0.0401(16) 0.0284(14) 0.0312(14) 0.0078(11) 0.0078(12) 0.0179(12)
C21A 0.0300(13) 0.0168(11) 0.0170(11) -0.0034(9) -0.0014(10) 0.0043(9)
C22A 0.0220(13) 0.0224(12) 0.0252(13) 0.0028(10) -0.0032(10) -0.0004(10)
C23A 0.0242(13) 0.0215(12) 0.0282(13) 0.0037(10) -0.0060(11) 0.0026(10)
C24A 0.0285(13) 0.0191(11) 0.0153(11) -0.0027(9) -0.0005(10) 0.0051(9)
C25A 0.0282(13) 0.0227(12) 0.0259(13) 0.0013(10) 0.0086(11) 0.0103(10)
C26A 0.0330(14) 0.0221(12) 0.0263(13) 0.0021(10) 0.0083(11) 0.0140(10)
C31A 0.0253(12) 0.0214(11) 0.0149(11) -0.0020(9) -0.0018(10) 0.0062(9)
C32A 0.0212(12) 0.0262(12) 0.0210(12) 0.0028(10) -0.0005(10) 0.0046(10)
C33A 0.0228(12) 0.0242(12) 0.0229(12) 0.0045(10) -0.0010(10) 0.0083(10)
C34A 0.0234(12) 0.0182(11) 0.0152(11) -0.0012(9) -0.0007(9) 0.0026(9)
C35A 0.0210(12) 0.0233(12) 0.0205(12) 0.0008(9) 0.0015(10) 0.0059(9)
C36A 0.0265(13) 0.0229(12) 0.0206(12) 0.0002(9) 0.0007(10) 0.0113(10)
C41A 0.0219(12) 0.0183(11) 0.0182(11) -0.0009(9) 0.0004(10) 0.0060(9)
C42A 0.0164(12) 0.0223(12) 0.0273(13) 0.0031(10) 0.0020(10) 0.0042(9)
C43A 0.0182(12) 0.0235(12) 0.0234(12) 0.0040(10) -0.0023(10) 0.0060(9)
C44A 0.0203(11) 0.0187(11) 0.0177(11) -0.0011(9) -0.0001(9) 0.0057(9)
C45A 0.0165(12) 0.0233(12) 0.0228(12) 0.0000(9) -0.0001(10) 0.0049(9)
C46A 0.0161(11) 0.0245(12) 0.0215(12) 0.0014(9) -0.0032(10) 0.0065(9)
C1SA 0.0281(14) 0.0229(13) 0.0265(14) -0.0080(11) 0.0061(12) -0.0004(11)
C2SA 0.0289(16) 0.0255(14) 0.0260(16) -0.0029(11) -0.0013(14) 0.0107(14)
C3SA 0.0350(15) 0.0184(13) 0.0221(13) 0.0024(10) 0.0017(12) 0.0035(11)
C4SA 0.0218(15) 0.0271(15) 0.0231(17) 0.0014(13) 0.0029(14) 0.0028(12)
C5SA 0.0342(15) 0.0296(14) 0.0218(13) 0.0039(11) -0.0033(12) 0.0090(12)
C6SA 0.042(2) 0.0201(13) 0.0202(18) 0.0009(12) 0.0038(15) 0.0014(15)
C7SA 0.0354(17) 0.0416(18) 0.042(2) -0.0111(18) 0.0176(16) -0.0022(14)
C1SD 0.0281(14) 0.0229(13) 0.0265(14) -0.0080(11) 0.0061(12) -0.0004(11)
C2SD 0.0289(16) 0.0255(14) 0.0260(16) -0.0029(11) -0.0013(14) 0.0107(14)
C3SD 0.0350(15) 0.0184(13) 0.0221(13) 0.0024(10) 0.0017(12) 0.0035(11)
C4SD 0.0218(15) 0.0271(15) 0.0231(17) 0.0014(13) 0.0029(14) 0.0028(12)
C5SD 0.0342(15) 0.0296(14) 0.0218(13) 0.0039(11) -0.0033(12) 0.0090(12)
C6SD 0.042(2) 0.0201(13) 0.0202(18) 0.0009(12) 0.0038(15) 0.0014(15)
C7SD 0.0354(17) 0.0416(18) 0.042(2) -0.0111(18) 0.0176(16) -0.0022(14)
C1SB 0.0254(15) 0.087(3) 0.048(2) -0.0200(18) -0.0118(14) 0.0204(16)
C2SB 0.0235(15) 0.140(4) 0.0249(16) -0.013(2) -0.0078(13) 0.028(2)
C3SB 0.0294(16) 0.077(3) 0.061(2) 0.017(2) 0.0012(16) 0.0149(16)
C4SB 0.0360(18) 0.078(3) 0.065(2) 0.023(2) 0.0037(17) 0.0196(17)
C5SB 0.0318(15) 0.058(2) 0.0525(19) 0.0131(16) 0.0061(14) 0.0175(14)
C6SB 0.0240(13) 0.0596(19) 0.0303(14) 0.0051(13) 0.0004(12) 0.0140(13)
C7SB 0.056(2) 0.093(3) 0.126(4) -0.055(3) -0.031(3) 0.024(2)
C1SC 0.0338(16) 0.080(2) 0.049(2) -0.0159(18) -0.0037(15) 0.0310(17)
C2SC 0.0402(19) 0.149(4) 0.0243(16) -0.013(2) 0.0003(14) 0.050(2)
C3SC 0.0418(19) 0.097(3) 0.058(2) 0.021(2) 0.0071(17) 0.033(2)
C4SC 0.0389(18) 0.089(3) 0.062(2) 0.023(2) 0.0042(17) 0.0298(18)
C5SC 0.0368(17) 0.064(2) 0.0478(19) 0.0087(16) -0.0023(15) 0.0205(15)
C6SC 0.0312(15) 0.065(2) 0.0298(15) 0.0021(14) -0.0030(12) 0.0228(14)
C7SC 0.059(2) 0.099(4) 0.114(4) -0.050(3) -0.007(3) 0.031(2)

loop_
_atom_type_symbol
_atom_type_description
_atom_type_scat_dispersion_real
_atom_type_scat_dispersion_imag
_atom_type_scat_source
C C 0.0181 0.0091 'International Tables Vol C Tables 4.2.6.8 and 6.1.1.4'
H H 0.0000 0.0000 'International Tables Vol C Tables 4.2.6.8 and 6.1.1.4'
Cl Cl 0.3639 0.7018 'International Tables Vol C Tables 4.2.6.8 and 6.1.1.4'
Sb Sb -0.0562 5.8946 'International Tables Vol C Tables 4.2.6.8 and 6.1.1.4'

loop_
_geom_angle_atom_site_label_1
_geom_angle_atom_site_label_2
_geom_angle_atom_site_label_3
_geom_angle
Cl4 Sb1 Cl1 178.31(2)
Cl4 Sb1 Cl2 90.90(3)
Cl1 Sb1 Cl2 90.79(3)
Cl4 Sb1 Cl3 88.44(2)
Cl1 Sb1 Cl3 89.88(2)
Cl2 Sb1 Cl3 178.64(2)
Cl4 Sb1 Cl6 89.97(2)
Cl1 Sb1 Cl6 89.84(2)
Cl2 Sb1 Cl6 90.76(2)
Cl3 Sb1 Cl6 90.43(2)
Cl4 Sb1 Cl5 90.97(2)
Cl1 Sb1 Cl5 89.23(2)
Cl2 Sb1 Cl5 88.92(2)
Cl3 Sb1 Cl5 89.91(2)
Cl6 Sb1 Cl5 179.01(2)
Cl11 Sb2 Cl12 91.31(3)
Cl11 Sb2 Cl8 90.88(2)
Cl12 Sb2 Cl8 177.79(2)
Cl11 Sb2 Cl7 178.63(2)
Cl12 Sb2 Cl7 89.70(2)
Cl8 Sb2 Cl7 88.12(2)
Cl11 Sb2 Cl10 90.41(2)
Cl12 Sb2 Cl10 90.08(2)
Cl8 Sb2 Cl10 90.24(2)
Cl7 Sb2 Cl10 90.52(2)
Cl11 Sb2 Cl9 88.73(2)
Cl12 Sb2 Cl9 89.59(2)
Cl8 Sb2 Cl9 90.11(2)
Cl7 Sb2 Cl9 90.34(2)
Cl10 Sb2 Cl9 179.07(2)
C11 C1 C4 106.9(2)
C11 C1 C2 110.6(2)
C4 C1 C2 110.0(2)
C11 C1 C3 112.04(19)
C4 C1 C3 109.4(2)
C2 C1 C3 108.0(2)
C1 C2 H2A 108.6(18)
C1 C2 H2B 115.7(18)
H2A C2 H2B 105(2)
C1 C2 H2C 111.6(17)
H2A C2 H2C 110(2)
H2B C2 H2C 105(2)
C1 C3 H3A 111.7(15)
C1 C3 H3B 115.6(18)
H3A C3 H3B 109(2)
C1 C3 H3C 110.2(18)
H3A C3 H3C 103(2)
H3B C3 H3C 107(3)
C1 C4 H4A 110.6(19)
C1 C4 H4B 113.2(16)
H4A C4 H4B 111(3)
C1 C4 H4C 108.2(19)
H4A C4 H4C 107(3)
H4B C4 H4C 106(3)
C6 C5 C7 108.4(2)
C6 C5 C44 112.3(2)
C7 C5 C44 110.8(2)
C6 C5 C8 108.9(2)
C7 C5 C8 109.4(2)
C44 C5 C8 106.9(2)
C5 C6 H6A 107.8(19)
C5 C6 H6B 110.6(18)
H6A C6 H6B 110(2)
C5 C6 H6C 111.9(18)
H6A C6 H6C 106(3)
H6B C6 H6C 110(3)
C5 C7 H7A 105.7(18)
C5 C7 H7B 113.7(19)
H7A C7 H7B 109(3)
C5 C7 H7C 114.5(18)
H7A C7 H7C 105(3)
H7B C7 H7C 108(3)
C5 C8 H8A 112.5(16)
C5 C8 H8B 109(2)
H8A C8 H8B 112(2)
C5 C8 H8C 108.8(17)
H8A C8 H8C 107(2)
H8B C8 H8C 108(3)
C16 C11 C12 117.0(2)
C16 C11 C1 122.2(2)
C12 C11 C1 120.7(2)
C13 C12 C11 121.7(2)
C13 C12 H12 119.9(16)
C11 C12 H12 118.4(16)
C12 C13 C14 121.5(2)
C12 C13 H13 117.0(14)
C14 C13 H13 121.4(14)
C15 C14 C13 116.7(2)
C15 C14 C21 121.8(2)
C13 C14 C21 121.3(2)
C16 C15 C14 121.6(2)
C16 C15 H15 118.5(14)
C14 C15 H15 119.9(15)
C15 C16 C11 121.5(2)
C15 C16 H16 120.5(17)
C11 C16 H16 118.0(17)
C22 C21 C26 117.2(2)
C22 C21 C14 122.2(2)
C26 C21 C14 120.4(2)
C23 C22 C21 121.6(2)
C23 C22 H22 118.4(15)
C21 C22 H22 119.9(15)
C22 C23 C24 121.5(2)
C22 C23 H23 119.4(16)
C24 C23 H23 119.1(16)
C25 C24 C23 116.2(2)
C25 C24 C31 121.4(2)
C23 C24 C31 122.4(2)
C26 C25 C24 122.1(2)
C26 C25 H25 116.0(16)
C24 C25 H25 121.8(16)
C25 C26 C21 121.3(2)
C25 C26 H26 118.5(15)
C21 C26 H26 120.2(15)
C32 C31 C36 116.1(2)
C32 C31 C24 122.9(2)
C36 C31 C24 121.0(2)
C33 C32 C31 121.9(2)
C33 C32 H32 118.0(14)
C31 C32 H32 120.1(14)
C32 C33 C34 121.6(2)
C32 C33 H33 120.0(15)
C34 C33 H33 118.4(15)
C35 C34 C33 116.3(2)
C35 C34 C41 121.2(2)
C33 C34 C41 122.4(2)
C36 C35 C34 122.1(2)
C36 C35 H35 121.2(16)
C34 C35 H35 116.6(16)
C35 C36 C31 121.8(2)
C35 C36 H36 118.9(15)
C31 C36 H36 119.1(15)
C42 C41 C46 116.4(2)
C42 C41 C34 122.5(2)
C46 C41 C34 121.1(2)
C43 C42 C41 121.2(2)
C43 C42 H42 119.0(15)
C41 C42 H42 119.9(15)
C42 C43 C44 122.3(2)
C42 C43 H43 117.8(17)
C44 C43 H43 119.9(17)
C43 C44 C45 116.3(2)
C43 C44 C5 122.9(2)
C45 C44 C5 120.7(2)
C46 C45 C44 122.2(2)
C46 C45 H45 118.8(18)
C44 C45 H45 119.1(18)
C45 C46 C41 121.6(2)
C45 C46 H46 120.0(15)
C41 C46 H46 118.4(15)
C11A C1A C2A 112.8(2)
C11A C1A C4A 110.5(2)
C2A C1A C4A 107.9(2)
C11A C1A C3A 107.3(2)
C2A C1A C3A 108.8(2)
C4A C1A C3A 109.5(2)
C1A C2A H2D 110.6(15)
C1A C2A H2E 112.6(18)
H2D C2A H2E 112(2)
C1A C2A H2F 108.9(17)
H2D C2A H2F 107(2)
H2E C2A H2F 105(2)
C1A C3A H3D 109.1(19)
C1A C3A H3E 107.3(17)
H3D C3A H3E 114(2)
C1A C3A H3F 110.4(19)
H3D C3A H3F 109(3)
H3E C3A H3F 108(2)
C1A C4A H4D 110.4(18)
C1A C4A H4E 108.8(19)
H4D C4A H4E 107(2)
C1A C4A H4F 111.1(15)
H4D C4A H4F 110(2)
H4E C4A H4F 109(2)
C44A C5A C6A 108.1(2)
C44A C5A C8A 112.0(2)
C6A C5A C8A 109.1(2)
C44A C5A C7A 110.1(2)
C6A C5A C7A 109.7(2)
C8A C5A C7A 107.9(2)
C5A C6A H6D 112.1(19)
C5A C6A H6E 108.4(16)
H6D C6A H6E 108(2)
C5A C6A H6F 113.2(17)
H6D C6A H6F 106(3)
H6E C6A H6F 110(2)
C5A C7A H7D 118.4(17)
C5A C7A H7E 109.7(17)
H7D C7A H7E 103(2)
C5A C7A H7F 111.4(16)
H7D C7A H7F 107(2)
H7E C7A H7F 106(2)
C5A C8A H8D 109.0(16)
C5A C8A H8E 110.0(17)
H8D C8A H8E 110(2)
C5A C8A H8F 115.7(16)
H8D C8A H8F 105(2)
H8E C8A H8F 106(2)
C16A C11A C12A 116.3(2)
C16A C11A C1A 120.6(2)
C12A C11A C1A 123.0(2)
C13A C12A C11A 121.8(2)
C13A C12A H12A 117.9(17)
C11A C12A H12A 120.3(17)
C12A C13A C14A 121.7(2)
C12A C13A H13A 119.2(16)
C14A C13A H13A 119.1(16)
C13A C14A C15A 116.3(2)
C13A C14A C21A 122.2(2)
C15A C14A C21A 121.4(2)
C16A C15A C14A 121.1(2)
C16A C15A H15A 120.7(17)
C14A C15A H15A 118.3(16)
C15A C16A C11A 122.7(2)
C15A C16A H16A 119.0(17)
C11A C16A H16A 118.2(17)
C26A C21A C22A 115.7(2)
C26A C21A C14A 122.0(2)
C22A C21A C14A 122.2(2)
C23A C22A C21A 122.2(2)
C23A C22A H22A 118.6(17)
C21A C22A H22A 119.2(17)
C22A C23A C24A 121.7(2)
C22A C23A H23A 120.3(16)
C24A C23A H23A 118.0(16)
C25A C24A C23A 115.7(2)
C25A C24A C31A 121.7(2)
C23A C24A C31A 122.5(2)
C26A C25A C24A 122.1(2)
C26A C25A H25A 119.4(16)
C24A C25A H25A 118.6(16)
C25A C26A C21A 122.5(2)
C25A C26A H26A 118.7(16)
C21A C26A H26A 118.7(16)
C36A C31A C32A 116.1(2)
C36A C31A C24A 122.0(2)
C32A C31A C24A 121.9(2)
C33A C32A C31A 121.8(2)
C33A C32A H32A 114.6(15)
C31A C32A H32A 123.7(15)
C32A C33A C34A 121.5(2)
C32A C33A H33A 120.1(16)
C34A C33A H33A 118.4(16)
C35A C34A C33A 116.9(2)
C35A C34A C41A 121.3(2)
C33A C34A C41A 121.7(2)
C36A C35A C34A 121.6(2)
C36A C35A H35A 119.0(16)
C34A C35A H35A 119.4(16)
C35A C36A C31A 122.0(2)
C35A C36A H36A 119.5(15)
C31A C36A H36A 118.5(15)
C46A C41A C42A 116.6(2)
C46A C41A C34A 122.0(2)
C42A C41A C34A 121.1(2)
C43A C42A C41A 121.3(2)
C43A C42A H42A 118.5(16)
C41A C42A H42A 119.9(16)
C42A C43A C44A 121.9(2)
C42A C43A H43A 119.3(16)
C44A C43A H43A 118.7(15)
C45A C44A C43A 116.7(2)
C45A C44A C5A 123.3(2)
C43A C44A C5A 120.0(2)
C46A C45A C44A 121.9(2)
C46A C45A H45A 118.8(15)
C44A C45A H45A 119.3(15)
C45A C46A C41A 121.4(2)
C45A C46A H46A 120.0(16)
C41A C46A H46A 118.6(16)
C6SA C1SA C2SA 118.4(3)
C6SA C1SA C7SA 120.9(3)
C2SA C1SA C7SA 120.7(3)
C3SA C2SA C1SA 121.2(3)
C3SA C2SA H2SA 119.4
C1SA C2SA H2SA 119.4
C2SA C3SA C4SA 119.8(3)
C2SA C3SA H3SA 120.1
C4SA C3SA H3SA 120.1
C3SA C4SA C5SA 119.9(3)
C3SA C4SA H4SA 120.0
C5SA C4SA H4SA 120.0
C4SA C5SA C6SA 119.8(3)
C4SA C5SA H5SA 120.1
C6SA C5SA H5SA 120.1
C1SA C6SA C5SA 120.9(3)
C1SA C6SA H6SA 119.6
C5SA C6SA H6SA 119.6
C2SD C1SD C6SD 119(2)
C2SD C1SD C7SD 121(3)
C6SD C1SD C7SD 120(2)
C3SD C2SD C1SD 122(2)
C3SD C2SD H2SD 119.2
C1SD C2SD H2SD 119.2
C2SD C3SD C4SD 117(2)
C2SD C3SD H3SD 121.4
C4SD C3SD H3SD 121.4
C3SD C4SD C5SD 120(2)
C3SD C4SD H4SD 120.2
C5SD C4SD H4SD 120.2
C4SD C5SD C6SD 116(2)
C4SD C5SD H5SD 121.8
C6SD C5SD H5SD 121.8
C1SD C6SD C5SD 120(2)
C1SD C6SD H6SD 120.0
C5SD C6SD H6SD 120.0
C1SD C7SD H7S4 109.5
C1SD C7SD H7S5 109.5
H7S4 C7SD H7S5 109.5
C1SD C7SD H7S6 109.5
H7S4 C7SD H7S6 109.5
H7S5 C7SD H7S6 109.5
C6SB C1SB C7SB 120.8(4)
C6SB C1SB C2SB 114.5(3)
C7SB C1SB C2SB 124.8(3)
C3SB C2SB C1SB 118.8(3)
C3SB C2SB H2SB 120.6
C1SB C2SB H2SB 120.6
C4SB C3SB C2SB 124.4(4)
C4SB C3SB H3SB 117.8
C2SB C3SB H3SB 117.8
C3SB C4SB C5SB 117.9(4)
C3SB C4SB H4SB 121.0
C5SB C4SB H4SB 121.0
C4SB C5SB C6SB 122.8(3)
C4SB C5SB H5SB 118.6
C6SB C5SB H5SB 118.6
C5SB C6SB C1SB 121.6(3)
C5SB C6SB H6SB 119.2
C1SB C6SB H6SB 119.2
C1SB C7SB H7S7 109.5
C1SB C7SB H7S8 109.5
H7S7 C7SB H7S8 109.5
C1SB C7SB H7S9 109.5
H7S7 C7SB H7S9 109.5
H7S8 C7SB H7S9 109.5
C6SC C1SC C7SC 121.3(4)
C6SC C1SC C2SC 115.2(3)
C7SC C1SC C2SC 123.5(4)
C3SC C2SC C1SC 119.8(3)
C3SC C2SC H2SC 120.1
C1SC C2SC H2SC 120.1
C4SC C3SC C2SC 122.6(4)
C4SC C3SC H3SC 118.7
C2SC C3SC H3SC 118.7
C3SC C4SC C5SC 118.7(4)
C3SC C4SC H4SC 120.7
C5SC C4SC H4SC 120.7
C6SC C5SC C4SC 121.9(3)
C6SC C5SC H5SC 119.0
C4SC C5SC H5SC 119.0
C5SC C6SC C1SC 121.8(3)
C5SC C6SC H6SC 119.1
C1SC C6SC H6SC 119.1
C1SC C7SC H7SX 109.5
C1SC C7SC H7SY 109.5
H7SX C7SC H7SY 109.5
C1SC C7SC H7SZ 109.5
H7SX C7SC H7SZ 109.5
H7SY C7SC H7SZ 109.5

loop_
_geom_bond_atom_site_label_1
_geom_bond_atom_site_label_2
_geom_bond_distance
Sb1 Cl4 2.3522(6)
Sb1 Cl1 2.3524(6)
Sb1 Cl2 2.3590(6)
Sb1 Cl3 2.3646(5)
Sb1 Cl6 2.3717(6)
Sb1 Cl5 2.3921(6)
Sb2 Cl11 2.3532(6)
Sb2 Cl12 2.3541(6)
Sb2 Cl8 2.3542(6)
Sb2 Cl7 2.3669(6)
Sb2 Cl10 2.3708(6)
Sb2 Cl9 2.3953(6)
C1 C11 1.531(3)
C1 C4 1.533(4)
C1 C2 1.535(3)
C1 C3 1.536(3)
C2 H2A 0.91(3)
C2 H2B 0.95(3)
C2 H2C 0.99(3)
C3 H3A 1.02(3)
C3 H3B 0.96(3)
C3 H3C 0.96(3)
C4 H4A 0.95(3)
C4 H4B 0.98(3)
C4 H4C 0.96(3)
C5 C6 1.526(4)
C5 C7 1.530(4)
C5 C44 1.530(3)
C5 C8 1.542(3)
C6 H6A 0.99(3)
C6 H6B 0.97(3)
C6 H6C 1.02(3)
C7 H7A 0.97(3)
C7 H7B 1.00(3)
C7 H7C 0.95(3)
C8 H8A 1.01(3)
C8 H8B 0.92(3)
C8 H8C 0.95(3)
C11 C16 1.399(3)
C11 C12 1.401(3)
C12 C13 1.380(3)
C12 H12 0.93(3)
C13 C14 1.409(3)
C13 H13 0.95(2)
C14 C15 1.403(3)
C14 C21 1.465(3)
C15 C16 1.385(3)
C15 H15 0.92(2)
C16 H16 0.91(3)
C21 C22 1.412(3)
C21 C26 1.412(3)
C22 C23 1.374(3)
C22 H22 0.95(3)
C23 C24 1.424(3)
C23 H23 1.00(3)
C24 C25 1.421(3)
C24 C31 1.439(3)
C25 C26 1.367(3)
C25 H25 0.98(3)
C26 H26 0.91(3)
C31 C32 1.422(3)
C31 C36 1.425(3)
C32 C33 1.367(3)
C32 H32 0.99(3)
C33 C34 1.424(3)
C33 H33 0.95(3)
C34 C35 1.417(3)
C34 C41 1.454(3)
C35 C36 1.362(3)
C35 H35 0.93(3)
C36 H36 0.95(3)
C41 C42 1.407(3)
C41 C46 1.410(3)
C42 C43 1.381(3)
C42 H42 0.93(2)
C43 C44 1.394(3)
C43 H43 0.91(3)
C44 C45 1.400(4)
C45 C46 1.370(3)
C45 H45 0.92(3)
C46 H46 0.91(2)
C1A C11A 1.525(3)
C1A C2A 1.530(4)
C1A C4A 1.539(4)
C1A C3A 1.542(3)
C2A H2D 1.06(3)
C2A H2E 0.96(3)
C2A H2F 0.97(3)
C3A H3D 0.97(3)
C3A H3E 0.96(3)
C3A H3F 0.94(3)
C4A H4D 0.93(3)
C4A H4E 0.95(3)
C4A H4F 0.96(3)
C5A C44A 1.526(3)
C5A C6A 1.534(4)
C5A C8A 1.535(3)
C5A C7A 1.536(3)
C6A H6D 0.89(3)
C6A H6E 1.00(3)
C6A H6F 0.97(3)
C7A H7D 0.99(3)
C7A H7E 0.91(3)
C7A H7F 0.99(3)
C8A H8D 0.93(3)
C8A H8E 1.00(3)
C8A H8F 0.97(3)
C11A C16A 1.397(4)
C11A C12A 1.398(4)
C12A C13A 1.384(3)
C12A H12A 0.96(3)
C13A C14A 1.403(4)
C13A H13A 0.92(3)
C14A C15A 1.416(3)
C14A C21A 1.454(3)
C15A C16A 1.371(4)
C15A H15A 0.97(3)
C16A H16A 0.93(3)
C21A C26A 1.415(3)
C21A C22A 1.419(3)
C22A C23A 1.365(3)
C22A H22A 0.93(3)
C23A C24A 1.424(3)
C23A H23A 0.94(3)
C24A C25A 1.424(3)
C24A C31A 1.441(3)
C25A C26A 1.353(3)
C25A H25A 0.93(3)
C26A H26A 0.99(3)
C31A C36A 1.416(3)
C31A C32A 1.423(3)
C32A C33A 1.368(3)
C32A H32A 0.97(3)
C33A C34A 1.414(3)
C33A H33A 0.96(3)
C34A C35A 1.414(3)
C34A C41A 1.462(3)
C35A C36A 1.363(3)
C35A H35A 0.91(3)
C36A H36A 0.98(3)
C41A C46A 1.404(3)
C41A C42A 1.411(3)
C42A C43A 1.376(3)
C42A H42A 0.93(3)
C43A C44A 1.404(3)
C43A H43A 0.93(3)
C44A C45A 1.393(3)
C45A C46A 1.383(3)
C45A H45A 0.93(2)
C46A H46A 0.95(3)
C1SA C6SA 1.387(4)
C1SA C2SA 1.389(4)
C1SA C7SA 1.505(4)
C2SA C3SA 1.383(4)
C2SA H2SA 0.9500
C3SA C4SA 1.381(5)
C3SA H3SA 0.9500
C4SA C5SA 1.383(4)
C4SA H4SA 0.9500
C5SA C6SA 1.389(4)
C5SA H5SA 0.9500
C6SA H6SA 0.9500
C7SA H7S1 0.9800
C7SA H7S2 0.9800
C7SA H7S3 0.9800
C1SD C2SD 1.382(19)
C1SD C6SD 1.386(19)
C1SD C7SD 1.509(19)
C2SD C3SD 1.378(19)
C2SD H2SD 0.9500
C3SD C4SD 1.386(19)
C3SD H3SD 0.9500
C4SD C5SD 1.400(19)
C4SD H4SD 0.9500
C5SD C6SD 1.404(19)
C5SD H5SD 0.9500
C6SD H6SD 0.9500
C7SD H7S4 0.9801
C7SD H7S5 0.9801
C7SD H7S6 0.9801
C1SB C6SB 1.386(4)
C1SB C7SB 1.477(6)
C1SB C2SB 1.495(5)
C2SB C3SB 1.371(5)
C2SB H2SB 0.9500
C3SB C4SB 1.313(5)
C3SB H3SB 0.9500
C4SB C5SB 1.372(5)
C4SB H4SB 0.9500
C5SB C6SB 1.372(4)
C5SB H5SB 0.9500
C6SB H6SB 0.9500
C7SB H7S7 0.9800
C7SB H7S8 0.9800
C7SB H7S9 0.9800
C1SC C6SC 1.383(4)
C1SC C7SC 1.466(6)
C1SC C2SC 1.469(6)
C2SC C3SC 1.379(6)
C2SC H2SC 0.9500
C3SC C4SC 1.329(5)
C3SC H3SC 0.9500
C4SC C5SC 1.383(5)
C4SC H4SC 0.9500
C5SC C6SC 1.367(4)
C5SC H5SC 0.9500
C6SC H6SC 0.9500
C7SC H7SX 0.9800
C7SC H7SY 0.9800
C7SC H7SZ 0.9800
